data_7216085
loop_
_publ_author_name
'Yucesan, Gundog'
'Yu, Min Hui'
'O'Connor, Charles J.'
'Zubieta, Jon'

_publ_section_title
;
 Structural consequences of the steric effects of the organoimine ligand
 in the oxovanadium--organophosphonate/copper--mephenterpy family of
 hybrid oxides (mephenterpy =
 4&#x2032;-(4-methyphenyl)-2,2&#x2032;&#x2236;6&#x2032;,2&#x2033;-terpyridine)
;
_journal_issue 117
_journal_name_full CrystEngComm
_journal_page_first 711
_journal_paper_doi 10.1039/b511147a
_journal_volume 7
_journal_year 2005
_chemical_formula_moiety '[{Cu(mephenterpy)}(HO3P(CH2)4PO3H)]'
_chemical_formula_sum 'C26 H29 Cu N3 O7 P2'
_chemical_formula_weight 621.00
_chemical_name_common (Cu(mephenterpy)(HO3PCH2CH2CH2CH2PO3H))
_chemical_name_systematic
;
?
;
_space_group_IT_number 15
_symmetry_cell_setting monoclinic
_symmetry_space_group_name_Hall '-C 2yc'
_symmetry_space_group_name_H-M 'C 1 2/c 1'
_atom_sites_solution_hydrogens geom
_atom_sites_solution_primary direct
_atom_sites_solution_secondary difmap
_audit_creation_method SHELXL-97
_cell_angle_alpha 90.00
_cell_angle_beta 125.3010(10)
_cell_angle_gamma 90.00
_cell_formula_units_Z 8
_cell_length_a 27.7564(18)
_cell_length_b 12.7861(8)
_cell_length_c 17.6380(12)
_cell_measurement_reflns_used 6345
_cell_measurement_temperature 96(2)
_cell_measurement_theta_max 28.30
_cell_measurement_theta_min 1.80
_cell_volume 5108.7(6)
_computing_cell_refinement 'Bruker SMART'
_computing_data_collection 'Bruker SMART'
_computing_data_reduction 'Bruker SAINT'
_computing_molecular_graphics 'Bruker SHELXTL and CrystalMaker 6.x'
_computing_publication_material 'Bruker SHELXTL'
_computing_structure_refinement 'SHELXL-97 (Sheldrick, 1997)'
_computing_structure_solution 'SHELXS-97 (Sheldrick, 1990)'
_diffrn_ambient_temperature 96(2)
_diffrn_detector_area_resol_mean '512 x 512'
_diffrn_measured_fraction_theta_full 0.998
_diffrn_measured_fraction_theta_max 0.998
_diffrn_measurement_device_type 'CCD area detector'
_diffrn_measurement_method 'Phi and omega scans'
_diffrn_radiation_monochromator graphite
_diffrn_radiation_source 'fine-focus sealed tube'
_diffrn_radiation_type MoK\a
_diffrn_radiation_wavelength 0.71073
_diffrn_reflns_av_R_equivalents 0.0336
_diffrn_reflns_av_sigmaI/netI 0.0294
_diffrn_reflns_limit_h_max 36
_diffrn_reflns_limit_h_min -36
_diffrn_reflns_limit_k_max 17
_diffrn_reflns_limit_k_min -17
_diffrn_reflns_limit_l_max 23
_diffrn_reflns_limit_l_min -23
_diffrn_reflns_number 26567
_diffrn_reflns_theta_full 28.30
_diffrn_reflns_theta_max 28.30
_diffrn_reflns_theta_min 1.80
_diffrn_standards_decay_% 0.001
_exptl_absorpt_coefficient_mu 1.034
_exptl_absorpt_correction_T_max 0.9501
_exptl_absorpt_correction_T_min 0.6533
_exptl_absorpt_correction_type multi-scan
_exptl_absorpt_process_details 'SADABS SHELX-97 (shledrick, 1997)'
_exptl_crystal_colour Greein
_exptl_crystal_density_diffrn 1.615
_exptl_crystal_density_method 'not measured'
_exptl_crystal_description Needle
_exptl_crystal_F_000 2568
_exptl_crystal_size_max 0.40
_exptl_crystal_size_mid 0.06
_exptl_crystal_size_min 0.05
_refine_diff_density_max 0.583
_refine_diff_density_min -0.308
_refine_diff_density_rms 0.079
_refine_ls_extinction_method none
_refine_ls_goodness_of_fit_ref 1.047
_refine_ls_hydrogen_treatment refall
_refine_ls_matrix_type full
_refine_ls_number_parameters 369
_refine_ls_number_reflns 6345
_refine_ls_number_restraints 0
_refine_ls_restrained_S_all 1.047
_refine_ls_R_factor_all 0.0396
_refine_ls_R_factor_gt 0.0330
_refine_ls_shift/su_max 0.001
_refine_ls_shift/su_mean 0.000
_refine_ls_structure_factor_coef Fsqd
_refine_ls_weighting_details 'calc w=1/[\s^2^(Fo^2^)+(0.0437P)^2^+6.5191P] where P=(Fo^2^+2Fc^2^)/3'
_refine_ls_weighting_scheme calc
_refine_ls_wR_factor_gt 0.0815
_refine_ls_wR_factor_ref 0.0849
_reflns_number_gt 5537
_reflns_number_total 6345
_reflns_threshold_expression >2sigma(I)
_cod_data_source_file b511147a.txt
_cod_data_source_block Compound5
_cod_depositor_comments
;
The following automatic conversions were performed:

'_symmetry_cell_setting' value 'Monoclinic' changed to 'monoclinic'
according to
/usr/data/users/saulius/automatic-downloads/retrospective/RSC/lib/dictionaries/cif_core.dic
dictionary named 'cif_core.dic' version 2.4.2 from 2011-04-26.

Automatic conversion script
Id: cif_fix_values 2281 2013-09-26 08:29:07Z andrius 
;
_cod_original_sg_symbol_H-M C2/c
_cod_database_code 7216085

loop_
_symmetry_equiv_pos_as_xyz
'x, y, z'
'-x, y, -z+1/2'
'x+1/2, y+1/2, z'
'-x+1/2, y+1/2, -z+1/2'
'-x, -y, -z'
'x, -y, z-1/2'
'-x+1/2, -y+1/2, -z'
'x+1/2, -y+1/2, z-1/2'

loop_
_atom_site_label
_atom_site_type_symbol
_atom_site_fract_x
_atom_site_fract_y
_atom_site_fract_z
_atom_site_U_iso_or_equiv
_atom_site_adp_type
_atom_site_occupancy
_atom_site_symmetry_multiplicity
_atom_site_calc_flag
_atom_site_refinement_flags
Cu1 Cu 0.071157(9) 0.367926(16) 0.502474(14) 0.01045(7) Uani 1 1 d .
P1 P 0.308976(19) -0.16095(4) 0.99565(3) 0.01047(10) Uani 1 1 d .
P2 P 0.12370(2) 0.16591(4) 0.62933(3) 0.01251(10) Uani 1 1 d .
O1 O 0.36762(5) -0.10998(10) 1.03498(8) 0.0134(3) Uani 1 1 d .
O2 O 0.11685(6) 0.28353(10) 0.61125(9) 0.0150(3) Uani 1 1 d .
O3 O 0.28688(6) -0.12102(10) 1.05559(9) 0.0145(3) Uani 1 1 d .
O4 O 0.30902(6) -0.28029(10) 0.99468(9) 0.0146(3) Uani 1 1 d .
O5 O 0.14277(7) 0.11349(11) 0.56952(10) 0.0178(3) Uani 1 1 d .
O6 O 0.07093(6) 0.10802(11) 0.61005(9) 0.0187(3) Uani 1 1 d .
O7 O 0.95121(7) 0.07976(13) 0.51146(13) 0.0260(3) Uani 1 1 d .
N1 N 0.01119(7) 0.26791(12) 0.39463(10) 0.0123(3) Uani 1 1 d .
N2 N 0.01748(6) 0.46907(11) 0.40908(10) 0.0107(3) Uani 1 1 d .
N3 N 0.09961(7) 0.50411(12) 0.57918(10) 0.0121(3) Uani 1 1 d .
C1 C 0.00819(9) 0.16322(15) 0.39245(13) 0.0169(4) Uani 1 1 d .
H1 H 0.0363 0.1255 0.4472 0.020 Uiso 1 1 calc R
C2 C -0.03422(9) 0.10724(15) 0.31370(13) 0.0188(4) Uani 1 1 d .
H2 H -0.0360 0.0332 0.3155 0.023 Uiso 1 1 calc R
C3 C -0.07365(9) 0.16131(15) 0.23300(13) 0.0172(4) Uani 1 1 d .
H3 H -0.1023 0.1250 0.1777 0.021 Uiso 1 1 calc R
C4 C -0.07072(8) 0.26968(14) 0.23392(12) 0.0150(4) Uani 1 1 d .
H4 H -0.0973 0.3086 0.1791 0.018 Uiso 1 1 calc R
C5 C -0.02864(8) 0.32045(14) 0.31550(12) 0.0118(3) Uani 1 1 d .
C6 C -0.02466(7) 0.43554(14) 0.32381(12) 0.0109(3) Uani 1 1 d .
C7 C -0.06045(8) 0.50545(14) 0.25282(12) 0.0127(3) Uani 1 1 d .
H7 H -0.0892 0.4806 0.1919 0.015 Uiso 1 1 calc R
C8 C -0.05401(8) 0.61297(14) 0.27135(13) 0.0130(3) Uani 1 1 d .
C9 C -0.09204(8) 0.68812(14) 0.19533(13) 0.0137(3) Uani 1 1 d .
C10 C -0.14408(9) 0.65410(15) 0.11279(14) 0.0183(4) Uani 1 1 d .
H10 H -0.1567 0.5838 0.1076 0.022 Uiso 1 1 calc R
C11 C -0.17729(9) 0.72223(15) 0.03861(14) 0.0190(4) Uani 1 1 d .
H11 H -0.2127 0.6978 -0.0164 0.023 Uiso 1 1 calc R
C12 C -0.15993(9) 0.82550(15) 0.04282(13) 0.0171(4) Uani 1 1 d .
C13 C -0.10890(9) 0.85972(15) 0.12605(14) 0.0184(4) Uani 1 1 d .
H13 H -0.0966 0.9303 0.1313 0.022 Uiso 1 1 calc R
C14 C -0.07585(8) 0.79308(15) 0.20117(13) 0.0163(4) Uani 1 1 d .
H14 H -0.0418 0.8189 0.2574 0.020 Uiso 1 1 calc R
C15 C -0.00993(8) 0.64593(14) 0.36228(13) 0.0137(3) Uani 1 1 d .
H15 H -0.0048 0.7182 0.3776 0.016 Uiso 1 1 calc R
C16 C 0.02595(8) 0.57179(14) 0.42937(12) 0.0119(3) Uani 1 1 d .
C17 C 0.07540(8) 0.59202(14) 0.52772(12) 0.0128(3) Uani 1 1 d .
C18 C 0.09589(8) 0.69134(15) 0.56496(13) 0.0164(4) Uani 1 1 d .
H18 H 0.0788 0.7521 0.5275 0.020 Uiso 1 1 calc R
C19 C 0.14212(9) 0.69905(16) 0.65872(14) 0.0189(4) Uani 1 1 d .
H19 H 0.1572 0.7658 0.6861 0.023 Uiso 1 1 calc R
C20 C 0.16596(9) 0.60968(16) 0.71185(13) 0.0180(4) Uani 1 1 d .
H20 H 0.1970 0.6140 0.7762 0.022 Uiso 1 1 calc R
C21 C 0.14363(8) 0.51332(15) 0.66922(12) 0.0153(4) Uani 1 1 d .
H21 H 0.1603 0.4516 0.7054 0.018 Uiso 1 1 calc R
C22 C -0.19452(10) 0.89694(17) -0.03956(15) 0.0237(4) Uani 1 1 d .
H22A H -0.2131 0.9520 -0.0260 0.036 Uiso 1 1 calc R
H22B H -0.2251 0.8567 -0.0937 0.036 Uiso 1 1 calc R
H22C H -0.1679 0.9287 -0.0527 0.036 Uiso 1 1 calc R
C23 C 0.25462(8) -0.11819(14) 0.87881(12) 0.0142(3) Uani 1 1 d .
H23A H 0.2673 -0.1404 0.8391 0.017 Uiso 1 1 calc R
H23B H 0.2169 -0.1541 0.8558 0.017 Uiso 1 1 calc R
C24 C 0.24357(8) -0.00024(15) 0.86762(12) 0.0149(4) Uani 1 1 d .
H24A H 0.2299 0.0229 0.9058 0.018 Uiso 1 1 calc R
H24B H 0.2809 0.0367 0.8900 0.018 Uiso 1 1 calc R
C25 C 0.19749(8) 0.02766(15) 0.76657(12) 0.0168(4) Uani 1 1 d .
H25A H 0.1603 -0.0090 0.7453 0.020 Uiso 1 1 calc R
H25B H 0.2109 0.0015 0.7289 0.020 Uiso 1 1 calc R
C26 C 0.18470(8) 0.14530(14) 0.74817(12) 0.0141(3) Uani 1 1 d .
H26A H 0.2201 0.1819 0.7609 0.017 Uiso 1 1 calc R
H26B H 0.1751 0.1743 0.7901 0.017 Uiso 1 1 calc R
H100 H 0.9889(13) 0.086(2) 0.5386(18) 0.033(7) Uiso 1 1 d .
H101 H 0.9397(15) 0.037(3) 0.472(2) 0.058(11) Uiso 1 1 d .
H102 H 0.2601(12) -0.149(2) 1.0445(18) 0.028(7) Uiso 1 1 d .
H103 H 0.1595(13) 0.152(2) 0.557(2) 0.045(9) Uiso 1 1 d .

loop_
_atom_site_aniso_label
_atom_site_aniso_U_11
_atom_site_aniso_U_22
_atom_site_aniso_U_33
_atom_site_aniso_U_23
_atom_site_aniso_U_13
_atom_site_aniso_U_12
Cu1 0.01051(11) 0.00952(11) 0.00984(11) 0.00150(7) 0.00502(9) 0.00196(8)
P1 0.0091(2) 0.0116(2) 0.0103(2) 0.00196(16) 0.00529(17) 0.00083(16)
P2 0.0128(2) 0.0123(2) 0.0109(2) 0.00268(16) 0.00591(18) 0.00174(17)
O1 0.0104(6) 0.0165(6) 0.0118(6) 0.0011(5) 0.0056(5) -0.0010(5)
O2 0.0178(6) 0.0128(6) 0.0115(6) 0.0034(5) 0.0067(5) 0.0043(5)
O3 0.0133(6) 0.0166(7) 0.0153(6) -0.0009(5) 0.0092(5) -0.0019(5)
O4 0.0152(6) 0.0122(6) 0.0192(7) 0.0029(5) 0.0115(6) 0.0012(5)
O5 0.0250(7) 0.0131(7) 0.0202(7) 0.0014(5) 0.0159(6) 0.0010(5)
O6 0.0141(6) 0.0225(7) 0.0157(6) 0.0035(5) 0.0065(5) -0.0009(5)
O7 0.0196(8) 0.0194(8) 0.0375(9) 0.0005(7) 0.0156(7) 0.0020(6)
N1 0.0122(7) 0.0123(7) 0.0112(7) 0.0020(5) 0.0060(6) 0.0016(6)
N2 0.0096(6) 0.0105(7) 0.0122(7) 0.0020(5) 0.0064(6) 0.0015(5)
N3 0.0138(7) 0.0124(7) 0.0129(7) 0.0001(5) 0.0093(6) 0.0008(6)
C1 0.0195(9) 0.0130(9) 0.0131(8) 0.0023(7) 0.0066(8) 0.0007(7)
C2 0.0248(10) 0.0111(9) 0.0178(9) 0.0006(7) 0.0108(8) -0.0017(7)
C3 0.0184(9) 0.0153(9) 0.0143(9) -0.0020(7) 0.0074(8) -0.0023(7)
C4 0.0146(8) 0.0153(9) 0.0117(8) 0.0031(6) 0.0056(7) 0.0026(7)
C5 0.0121(8) 0.0121(8) 0.0129(8) 0.0026(6) 0.0082(7) 0.0023(6)
C6 0.0095(8) 0.0111(8) 0.0141(8) 0.0008(6) 0.0081(7) 0.0010(6)
C7 0.0121(8) 0.0143(9) 0.0123(8) 0.0021(6) 0.0073(7) 0.0022(6)
C8 0.0123(8) 0.0139(9) 0.0159(8) 0.0031(7) 0.0099(7) 0.0023(6)
C9 0.0145(8) 0.0133(9) 0.0172(9) 0.0043(7) 0.0115(7) 0.0045(7)
C10 0.0191(9) 0.0120(9) 0.0201(9) 0.0025(7) 0.0092(8) 0.0017(7)
C11 0.0182(9) 0.0170(9) 0.0164(9) 0.0030(7) 0.0069(8) 0.0036(7)
C12 0.0192(9) 0.0163(9) 0.0192(9) 0.0050(7) 0.0130(8) 0.0056(7)
C13 0.0222(9) 0.0110(9) 0.0254(10) 0.0048(7) 0.0157(9) 0.0027(7)
C14 0.0155(9) 0.0149(9) 0.0185(9) 0.0021(7) 0.0098(8) 0.0015(7)
C15 0.0155(8) 0.0105(8) 0.0183(9) 0.0005(7) 0.0116(8) 0.0006(7)
C16 0.0121(8) 0.0112(8) 0.0153(8) 0.0001(6) 0.0095(7) 0.0001(6)
C17 0.0132(8) 0.0139(8) 0.0152(8) 0.0003(7) 0.0105(7) 0.0008(7)
C18 0.0174(9) 0.0152(9) 0.0188(9) -0.0013(7) 0.0117(8) -0.0004(7)
C19 0.0203(9) 0.0171(9) 0.0221(10) -0.0062(7) 0.0138(8) -0.0039(7)
C20 0.0171(9) 0.0239(10) 0.0139(9) -0.0039(7) 0.0094(8) -0.0024(7)
C21 0.0156(9) 0.0187(9) 0.0137(8) -0.0004(7) 0.0098(7) 0.0012(7)
C22 0.0280(11) 0.0196(10) 0.0232(10) 0.0103(8) 0.0146(9) 0.0060(8)
C23 0.0120(8) 0.0154(9) 0.0109(8) 0.0016(6) 0.0042(7) 0.0011(7)
C24 0.0144(8) 0.0152(9) 0.0129(8) 0.0023(7) 0.0066(7) 0.0014(7)
C25 0.0156(9) 0.0146(9) 0.0129(8) 0.0025(7) 0.0041(7) 0.0020(7)
C26 0.0120(8) 0.0143(9) 0.0134(8) 0.0029(7) 0.0058(7) 0.0016(7)

loop_
_atom_type_symbol
_atom_type_description
_atom_type_scat_dispersion_real
_atom_type_scat_dispersion_imag
_atom_type_scat_source
C C 0.0033 0.0016 'International Tables Vol C Tables 4.2.6.8 and 6.1.1.4'
H H 0.0000 0.0000 'International Tables Vol C Tables 4.2.6.8 and 6.1.1.4'
N N 0.0061 0.0033 'International Tables Vol C Tables 4.2.6.8 and 6.1.1.4'
P P 0.1023 0.0942 'International Tables Vol C Tables 4.2.6.8 and 6.1.1.4'
Cu Cu 0.3201 1.2651 'International Tables Vol C Tables 4.2.6.8 and 6.1.1.4'
O O 0.0106 0.0060 'International Tables Vol C Tables 4.2.6.8 and 6.1.1.4'

loop_
_geom_angle_atom_site_label_1
_geom_angle_atom_site_label_2
_geom_angle_atom_site_label_3
_geom_angle
_geom_angle_site_symmetry_3
O2 Cu1 N2 165.48(6) .
O2 Cu1 N3 92.17(6) .
N2 Cu1 N3 79.01(6) .
O2 Cu1 N1 106.63(6) .
N2 Cu1 N1 79.53(6) .
N3 Cu1 N1 156.33(6) .
O2 Cu1 O1 101.39(5) 4_556
N2 Cu1 O1 90.40(5) 4_556
N3 Cu1 O1 91.12(5) 4_556
N1 Cu1 O1 98.90(5) 4_556
O1 P1 O4 115.58(7) .
O1 P1 O3 106.67(8) .
O4 P1 O3 109.47(7) .
O1 P1 C23 111.46(8) .
O4 P1 C23 107.27(8) .
O3 P1 C23 105.98(8) .
O6 P2 O2 116.94(8) .
O6 P2 O5 107.51(8) .
O2 P2 O5 109.17(8) .
O6 P2 C26 109.38(8) .
O2 P2 C26 107.93(8) .
O5 P2 C26 105.30(8) .
P1 O1 Cu1 129.38(8) 4_546
P2 O2 Cu1 134.23(8) .
C1 N1 C5 117.71(16) .
C1 N1 Cu1 129.87(12) .
C5 N1 Cu1 112.38(12) .
C6 N2 C16 121.19(15) .
C6 N2 Cu1 119.04(12) .
C16 N2 Cu1 119.60(12) .
C21 N3 C17 118.82(16) .
C21 N3 Cu1 126.48(13) .
C17 N3 Cu1 114.06(12) .
N1 C1 C2 123.01(17) .
C3 C2 C1 118.77(18) .
C2 C3 C4 118.85(17) .
C5 C4 C3 119.29(17) .
N1 C5 C4 122.31(16) .
N1 C5 C6 114.95(15) .
C4 C5 C6 122.72(16) .
N2 C6 C7 121.03(16) .
N2 C6 C5 113.49(15) .
C7 C6 C5 125.47(16) .
C6 C7 C8 119.65(16) .
C7 C8 C15 118.02(16) .
C7 C8 C9 119.79(16) .
C15 C8 C9 122.16(16) .
C14 C9 C10 117.91(17) .
C14 C9 C8 121.61(17) .
C10 C9 C8 120.39(17) .
C11 C10 C9 120.59(18) .
C10 C11 C12 121.59(18) .
C11 C12 C13 117.56(17) .
C11 C12 C22 121.13(18) .
C13 C12 C22 121.31(18) .
C14 C13 C12 121.45(18) .
C13 C14 C9 120.82(18) .
C16 C15 C8 119.34(16) .
N2 C16 C15 120.70(16) .
N2 C16 C17 112.45(15) .
C15 C16 C17 126.85(16) .
N3 C17 C18 122.14(17) .
N3 C17 C16 113.82(16) .
C18 C17 C16 124.04(17) .
C17 C18 C19 118.04(18) .
C20 C19 C18 119.93(18) .
C19 C20 C21 118.56(18) .
N3 C21 C20 122.48(18) .
C24 C23 P1 114.90(13) .
C25 C24 C23 110.69(15) .
C24 C25 C26 114.39(15) .
C25 C26 P2 109.69(13) .

loop_
_geom_bond_atom_site_label_1
_geom_bond_atom_site_label_2
_geom_bond_distance
_geom_bond_site_symmetry_2
Cu1 O2 1.9083(12) .
Cu1 N2 1.9414(14) .
Cu1 N3 2.0619(15) .
Cu1 N1 2.0892(15) .
Cu1 O1 2.1684(13) 4_556
P1 O1 1.5001(13) .
P1 O4 1.5261(13) .
P1 O3 1.5824(14) .
P1 C23 1.7968(18) .
P2 O6 1.4944(14) .
P2 O2 1.5263(13) .
P2 O5 1.5771(14) .
P2 C26 1.7966(18) .
O1 Cu1 2.1683(13) 4_546
N1 C1 1.340(2) .
N1 C5 1.356(2) .
N2 C6 1.334(2) .
N2 C16 1.346(2) .
N3 C21 1.337(2) .
N3 C17 1.354(2) .
C1 C2 1.392(3) .
C2 C3 1.379(3) .
C3 C4 1.388(3) .
C4 C5 1.383(2) .
C5 C6 1.477(2) .
C6 C7 1.384(2) .
C7 C8 1.400(2) .
C8 C15 1.407(3) .
C8 C9 1.483(2) .
C9 C14 1.400(3) .
C9 C10 1.402(3) .
C10 C11 1.388(3) .
C11 C12 1.393(3) .
C12 C13 1.396(3) .
C12 C22 1.502(3) .
C13 C14 1.385(3) .
C15 C16 1.389(2) .
C16 C17 1.486(2) .
C17 C18 1.391(3) .
C18 C19 1.392(3) .
C19 C20 1.380(3) .
C20 C21 1.389(3) .
C23 C24 1.529(2) .
C24 C25 1.518(2) .
C25 C26 1.537(2) .
